data_2017868
loop_
_publ_author_name
'Titi, Hatem M.'
'Karmakar, Anirban'
'Goldberg, Israel'

_publ_section_title
;
 Coordination polymers and hydrogen-bonded assemblies of
 2,2'-[2,5-bis(carboxymethoxy)-1,4-phenylene]diacetic acid with ammonium,
 lanthanum and zinc cations
;
_journal_coeditor_code SU3049
_journal_issue 9
_journal_name_full 'Acta Crystallographica Section C'
_journal_page_first m238
_journal_page_last m244
_journal_paper_doi 10.1107/S0108270110031318
_journal_volume 66
_journal_year 2010
_chemical_formula_iupac '2N H4 + , C14 H12 O10 2-'
_chemical_formula_moiety '2(H4 N +), C14 H12 O10 2-'
_chemical_formula_sum 'C14 H20 N2 O10'
_chemical_formula_weight 376.32
_chemical_name_systematic
;
diammonium 2,2'-[2,5-bis(carboxymethyl)-1,4-phenylenedioxy]diacetate
;
_space_group_IT_number 14
_symmetry_cell_setting monoclinic
_symmetry_space_group_name_Hall '-P 2yn'
_symmetry_space_group_name_H-M 'P 1 21/n 1'
_atom_sites_solution_hydrogens geom
_atom_sites_solution_primary direct
_atom_sites_solution_secondary difmap
_audit_creation_method SHELXL97
_cell_angle_alpha 90.00
_cell_angle_beta 91.855(2)
_cell_angle_gamma 90.00
_cell_formula_units_Z 2
_cell_length_a 4.8188(3)
_cell_length_b 14.6889(8)
_cell_length_c 11.2087(8)
_cell_measurement_reflns_used 1652
_cell_measurement_temperature 110(2)
_cell_measurement_theta_max 26.34
_cell_measurement_theta_min 2.29
_cell_volume 792.97(9)
_computing_cell_refinement 'DENZO (Otwinowski & Minor, 1997)'
_computing_data_collection 'COLLECT (Nonius, 1999)'
_computing_data_reduction 'DENZO (Otwinowski & Minor, 1997)'
_computing_molecular_graphics
;
ORTEPIII (Burnett & Johnson, 1996) and Mercury (Macrae <i>et al.</i>,
2006)
;
_computing_publication_material 'SHELXL97 (Sheldrick, 2008)'
_computing_structure_refinement 'SHELXL97 (Sheldrick, 2008)'
_computing_structure_solution 'SIR97 (Altomare <i>et al.</i>, 1994)'
_diffrn_ambient_temperature 110(2)
_diffrn_detector_area_resol_mean 12.8
_diffrn_measured_fraction_theta_full 0.995
_diffrn_measured_fraction_theta_max 0.995
_diffrn_measurement_device_type 'Nonius KappaCCD area-detector'
_diffrn_measurement_method '1 deg. \f and \w scans'
_diffrn_radiation_monochromator graphite
_diffrn_radiation_source 'fine-focus sealed tube'
_diffrn_radiation_type MoK\a
_diffrn_radiation_wavelength 0.71073
_diffrn_reflns_av_R_equivalents 0.0510
_diffrn_reflns_av_sigmaI/netI 0.0405
_diffrn_reflns_limit_h_max 6
_diffrn_reflns_limit_h_min 0
_diffrn_reflns_limit_k_max 18
_diffrn_reflns_limit_k_min 0
_diffrn_reflns_limit_l_max 13
_diffrn_reflns_limit_l_min -13
_diffrn_reflns_number 9862
_diffrn_reflns_theta_full 26.34
_diffrn_reflns_theta_max 26.34
_diffrn_reflns_theta_min 2.29
_diffrn_standards_number 0
_exptl_absorpt_coefficient_mu 0.136
_exptl_absorpt_correction_type none
_exptl_crystal_colour colourless
_exptl_crystal_density_diffrn 1.576
_exptl_crystal_density_method 'not measured'
_exptl_crystal_description needle
_exptl_crystal_F_000 396
_exptl_crystal_size_max 0.40
_exptl_crystal_size_mid 0.15
_exptl_crystal_size_min 0.15
_refine_diff_density_max 0.270
_refine_diff_density_min -0.216
_refine_ls_extinction_method none
_refine_ls_goodness_of_fit_ref 1.038
_refine_ls_hydrogen_treatment refxyz
_refine_ls_matrix_type full
_refine_ls_number_parameters 148
_refine_ls_number_reflns 1598
_refine_ls_number_restraints 0
_refine_ls_restrained_S_all 1.038
_refine_ls_R_factor_all 0.0633
_refine_ls_R_factor_gt 0.0429
_refine_ls_shift/su_max 0.003
_refine_ls_shift/su_mean 0.000
_refine_ls_structure_factor_coef Fsqd
_refine_ls_weighting_details 'calc w = 1/[\s^2^(Fo^2^)+(0.0487P)^2^+0.3554P] where P=(Fo^2^+2Fc^2^)/3'
_refine_ls_weighting_scheme calc
_refine_ls_wR_factor_gt 0.0929
_refine_ls_wR_factor_ref 0.1020
_reflns_number_gt 1243
_reflns_number_total 1598
_reflns_threshold_expression I>2\s(I)
_cod_data_source_file su3049.cif
_cod_data_source_block I
_cod_original_sg_symbol_H-M 'P 21/n'
_cod_database_code 2017868
_cod_database_fobs_code 2017868

loop_
_symmetry_equiv_pos_as_xyz
'x, y, z'
'-x+1/2, y+1/2, -z+1/2'
'-x, -y, -z'
'x-1/2, -y-1/2, z-1/2'

loop_
_atom_site_type_symbol
_atom_site_label
_atom_site_fract_x
_atom_site_fract_y
_atom_site_fract_z
_atom_site_U_iso_or_equiv
_atom_site_adp_type
_atom_site_calc_flag
_atom_site_refinement_flags
_atom_site_occupancy
_atom_site_disorder_assembly
_atom_site_disorder_group
C C1 0.8294(4) 0.04845(12) 0.07567(17) 0.0166(4) Uani d . 1 . .
C C2 0.8154(4) 0.06322(13) -0.04671(17) 0.0168(4) Uani d . 1 . .
H H2 0.696(5) 0.1067(15) -0.0789(19) 0.020 Uiso d . 1 . .
C C3 1.0173(4) -0.01523(12) 0.12399(17) 0.0168(4) Uani d . 1 . .
O O4 0.6641(3) 0.09384(8) 0.15602(11) 0.0181(3) Uani d . 1 . .
C C5 0.4886(4) 0.16176(13) 0.10272(18) 0.0183(4) Uani d . 1 . .
H H5A 0.378(5) 0.1356(14) 0.039(2) 0.022 Uiso d . 1 . .
H H5B 0.606(5) 0.2098(15) 0.0682(19) 0.022 Uiso d . 1 . .
C C6 0.2924(4) 0.20441(12) 0.19049(17) 0.0173(4) Uani d . 1 . .
O O7 0.1458(3) 0.26711(9) 0.14113(12) 0.0214(3) Uani d . 1 . .
O O8 0.2751(3) 0.17838(9) 0.29544(12) 0.0200(3) Uani d . 1 . .
C C9 1.0489(4) -0.03077(13) 0.25620(18) 0.0185(4) Uani d . 1 . .
H H9A 1.074(4) 0.0274(15) 0.2995(19) 0.022 Uiso d . 1 . .
H H9B 1.220(5) -0.0699(14) 0.2726(19) 0.022 Uiso d . 1 . .
C C10 0.8145(4) -0.08245(12) 0.31195(17) 0.0186(4) Uani d . 1 . .
O O11 0.7183(3) -0.15015(9) 0.24562(12) 0.0216(3) Uani d . 1 . .
H H11 0.567(5) -0.1823(15) 0.287(2) 0.032 Uiso d . 1 . .
O O12 0.7324(3) -0.06467(9) 0.41152(12) 0.0249(4) Uani d . 1 . .
N N13 0.7511(4) 0.13651(13) 0.42955(17) 0.0211(4) Uani d . 1 . .
H H13A 0.714(5) 0.1672(16) 0.500(2) 0.032 Uiso d . 1 . .
H H13B 0.596(6) 0.1456(16) 0.380(2) 0.032 Uiso d . 1 . .
H H13C 0.753(5) 0.0723(18) 0.443(2) 0.032 Uiso d . 1 . .
H H13D 0.915(6) 0.1590(15) 0.393(2) 0.032 Uiso d . 1 . .

loop_
_atom_site_aniso_label
_atom_site_aniso_U_11
_atom_site_aniso_U_22
_atom_site_aniso_U_33
_atom_site_aniso_U_12
_atom_site_aniso_U_13
_atom_site_aniso_U_23
C1 0.0130(9) 0.0159(9) 0.0210(10) -0.0018(7) 0.0043(8) -0.0019(7)
C2 0.0140(10) 0.0149(9) 0.0215(10) -0.0004(8) 0.0009(8) 0.0027(8)
C3 0.0150(10) 0.0146(9) 0.0208(10) -0.0024(7) 0.0018(8) 0.0007(7)
O4 0.0180(7) 0.0178(7) 0.0185(7) 0.0053(5) 0.0014(5) 0.0003(5)
C5 0.0189(11) 0.0176(10) 0.0183(10) 0.0017(8) 0.0002(8) 0.0014(8)
C6 0.0160(10) 0.0165(9) 0.0193(10) -0.0019(8) -0.0002(8) 0.0003(8)
O7 0.0225(8) 0.0208(7) 0.0211(7) 0.0059(6) 0.0026(6) 0.0028(5)
O8 0.0188(8) 0.0212(7) 0.0199(7) 0.0010(6) 0.0021(6) 0.0007(6)
C9 0.0172(10) 0.0183(10) 0.0201(10) 0.0004(8) 0.0018(8) 0.0007(8)
C10 0.0187(10) 0.0193(9) 0.0178(10) 0.0027(8) -0.0010(8) 0.0022(8)
O11 0.0235(8) 0.0207(7) 0.0207(7) -0.0058(6) 0.0035(6) -0.0021(6)
O12 0.0276(8) 0.0266(8) 0.0209(8) -0.0036(6) 0.0058(6) -0.0007(6)
N13 0.0211(10) 0.0238(9) 0.0185(9) 0.0018(8) 0.0012(8) -0.0024(7)

loop_
_atom_type_symbol
_atom_type_description
_atom_type_scat_dispersion_real
_atom_type_scat_dispersion_imag
_atom_type_scat_source
C C 0.0033 0.0016 'International Tables Vol C Tables 4.2.6.8 and 6.1.1.4'
H H 0.0000 0.0000 'International Tables Vol C Tables 4.2.6.8 and 6.1.1.4'
O O 0.0106 0.0060 'International Tables Vol C Tables 4.2.6.8 and 6.1.1.4'
N N 0.0061 0.0033 'International Tables Vol C Tables 4.2.6.8 and 6.1.1.4'

loop_
_geom_angle_atom_site_label_1
_geom_angle_atom_site_label_2
_geom_angle_atom_site_label_3
_geom_angle_site_symmetry_1
_geom_angle_site_symmetry_3
_geom_angle
_geom_angle_publ_flag
C2 C1 O4 . . 123.64(17) ?
C2 C1 C3 . . 119.82(17) ?
O4 C1 C3 . . 116.54(16) ?
C1 C2 C3 . 3_755 121.63(18) ?
C1 C2 H2 . . 120.2(13) ?
C3 C2 H2 3_755 . 118.1(13) ?
C2 C3 C1 3_755 . 118.54(18) ?
C2 C3 C9 3_755 . 119.61(17) ?
C1 C3 C9 . . 121.82(17) ?
C1 O4 C5 . . 114.08(14) ?
O4 C5 C6 . . 112.93(16) ?
O4 C5 H5A . . 109.9(13) ?
C6 C5 H5A . . 107.7(13) ?
O4 C5 H5B . . 108.9(13) ?
C6 C5 H5B . . 109.5(12) ?
H5A C5 H5B . . 107.7(18) ?
O8 C6 O7 . . 125.44(17) ?
O8 C6 C5 . . 123.20(17) ?
O7 C6 C5 . . 111.33(16) ?
C3 C9 C10 . . 115.51(16) ?
C3 C9 H9A . . 111.1(12) ?
C10 C9 H9A . . 108.3(12) ?
C3 C9 H9B . . 108.7(12) ?
C10 C9 H9B . . 104.6(12) ?
H9A C9 H9B . . 108.2(18) ?
O12 C10 O11 . . 123.89(18) ?
O12 C10 C9 . . 122.49(17) ?
O11 C10 C9 . . 113.55(16) ?
C10 O11 H11 . . 110.2(13) ?
H13A N13 H13B . . 106(2) ?
H13A N13 H13C . . 110(2) ?
H13B N13 H13C . . 104(2) ?
H13A N13 H13D . . 112(2) ?
H13B N13 H13D . . 111(2) ?
H13C N13 H13D . . 114(2) ?

loop_
_geom_bond_atom_site_label_1
_geom_bond_atom_site_label_2
_geom_bond_site_symmetry_2
_geom_bond_distance
_geom_bond_publ_flag
C1 C2 . 1.388(3) ?
C1 O4 . 1.392(2) ?
C1 C3 . 1.399(3) ?
C2 C3 3_755 1.394(3) ?
C2 H2 . 0.92(2) ?
C3 C2 3_755 1.394(3) ?
C3 C9 . 1.502(3) ?
O4 C5 . 1.426(2) ?
C5 C6 . 1.522(3) ?
C5 H5A . 0.96(2) ?
C5 H5B . 0.99(2) ?
C6 O8 . 1.242(2) ?
C6 O7 . 1.276(2) ?
C9 C10 . 1.513(3) ?
C9 H9A . 0.99(2) ?
C9 H9B . 1.02(2) ?
C10 O12 . 1.224(2) ?
C10 O11 . 1.317(2) ?
O11 H11 . 0.99(2) ?
N13 H13A . 0.93(3) ?
N13 H13B . 0.93(3) ?
N13 H13C . 0.96(3) ?
N13 H13D . 0.96(3) ?

loop_
_geom_hbond_atom_site_label_D
_geom_hbond_atom_site_label_H
_geom_hbond_atom_site_label_A
_geom_hbond_site_symmetry_A
_geom_hbond_distance_DH
_geom_hbond_distance_HA
_geom_hbond_distance_DA
_geom_hbond_angle_DHA
O11 H11 O7 2_545 0.99(2) 1.52(2) 2.5123(19) 175(2)
N13 H13A O7 4_666 0.93(3) 1.89(3) 2.822(2) 178(2)
N13 H13B O8 . 0.93(3) 1.85(3) 2.771(2) 171(2)
N13 H13C O12 . 0.96(3) 2.05(3) 2.963(2) 160(2)
N13 H13D O8 1_655 0.96(3) 2.10(3) 3.043(2) 167(2)
